data_7019677
loop_
_publ_author_name
'Zhang, Chun-Hua'
'Chen, Ya-Guang'
'Tang, Qun'
'Liu, Shu-Xia'

_publ_section_title
;
 Polynuclear complexes of main group and transition metals with
 polyaminopolycarboxylate and polyoxometalate.
;
_journal_issue 33
_journal_name_full 'Dalton transactions (Cambridge, England : 2003)'
_journal_page_first 9971
_journal_page_last 9978
_journal_paper_doi 10.1039/c2dt12508k
_journal_volume 41
_journal_year 2012
_chemical_formula_sum 'C32 H80 N7 Na Ni4 O78 Si W12'
_chemical_formula_weight 4302.95
_chemical_name_systematic
;
?
;
_space_group_IT_number 2
_symmetry_cell_setting triclinic
_symmetry_space_group_name_Hall '-P 1'
_symmetry_space_group_name_H-M 'P -1'
_atom_sites_solution_hydrogens geom
_atom_sites_solution_primary direct
_atom_sites_solution_secondary difmap
_audit_creation_method SHELXL-97
_cell_angle_alpha 69.367(5)
_cell_angle_beta 77.299(5)
_cell_angle_gamma 77.939(5)
_cell_formula_units_Z 1
_cell_length_a 11.859(5)
_cell_length_b 12.370(5)
_cell_length_c 17.395(5)
_cell_measurement_reflns_used 500
_cell_measurement_temperature 293(2)
_cell_measurement_theta_max 25
_cell_measurement_theta_min 4
_cell_volume 2305.4(15)
_computing_structure_refinement 'SHELXL-97 (Sheldrick, 1997)'
_computing_structure_solution 'SHELXS-97 (Sheldrick, 1990)'
_diffrn_ambient_temperature 293(2)
_diffrn_detector_area_resol_mean 10.2375
_diffrn_measured_fraction_theta_full 0.974
_diffrn_measured_fraction_theta_max 0.974
_diffrn_measurement_device_type 'Xcalibur, Ruby, Gemini ultra'
_diffrn_measurement_method '\w scans'
_diffrn_radiation_monochromator graphite
_diffrn_radiation_source 'Enhance (Mo) X-ray Source'
_diffrn_radiation_type 'Mo K\a'
_diffrn_radiation_wavelength 0.71069
_diffrn_reflns_av_R_equivalents 0.0426
_diffrn_reflns_av_sigmaI/netI 0.0713
_diffrn_reflns_limit_h_max 13
_diffrn_reflns_limit_h_min -14
_diffrn_reflns_limit_k_max 10
_diffrn_reflns_limit_k_min -15
_diffrn_reflns_limit_l_max 21
_diffrn_reflns_limit_l_min -19
_diffrn_reflns_number 15896
_diffrn_reflns_theta_full 25.75
_diffrn_reflns_theta_max 25.75
_diffrn_reflns_theta_min 1.78
_diffrn_standards_number 0
_exptl_absorpt_coefficient_mu 15.832
_exptl_absorpt_correction_type multi-scan
_exptl_absorpt_process_details
;
CrysAlisPro, Oxford Diffraction Ltd.,
Version 1.171.34.44 (release 25-10-2010 CrysAlis171 .NET)
(compiled Oct 25 2010,18:11:34)
Empirical absorption correction using spherical harmonics,
implemented in SCALE3 ABSPACK scaling algorithm.
;
_exptl_crystal_colour brown
_exptl_crystal_density_diffrn 3.099
_exptl_crystal_density_method 'not measured'
_exptl_crystal_description block
_exptl_crystal_F_000 1970.0
_exptl_crystal_size_max 0.10
_exptl_crystal_size_mid 0.09
_exptl_crystal_size_min 0.09
_refine_diff_density_max 4.698
_refine_diff_density_min -4.791
_refine_diff_density_rms 0.483
_refine_ls_extinction_method none
_refine_ls_goodness_of_fit_ref 1.110
_refine_ls_hydrogen_treatment refall
_refine_ls_matrix_type full
_refine_ls_number_parameters 613
_refine_ls_number_reflns 8587
_refine_ls_number_restraints 177
_refine_ls_restrained_S_all 1.113
_refine_ls_R_factor_all 0.0886
_refine_ls_R_factor_gt 0.0830
_refine_ls_shift/su_max 0.000
_refine_ls_shift/su_mean 0.000
_refine_ls_structure_factor_coef Fsqd
_refine_ls_weighting_details 'calc w=1/[\s^2^(Fo^2^)+(0.0835P)^2^+160.7436P] where P=(Fo^2^+2Fc^2^)/3'
_refine_ls_weighting_scheme calc
_refine_ls_wR_factor_gt 0.2049
_refine_ls_wR_factor_ref 0.2084
_reflns_number_gt 7782
_reflns_number_total 8812
_reflns_threshold_expression >2sigma(I)
_cod_data_source_file c2dt12508k.txt
_cod_data_source_block Ni
_cod_depositor_comments
;
The following automatic conversions were performed:

'_exptl_absorpt_correction_type' value 'multi-scans' was replaced
with the value 'multi-scan' as specified in the replacement file
'src/cod-tools/trunk/data/replacement-values/replacement_values.lst'.

Automatic conversion script
Id: cif_fix_values 5376 2017-05-30 11:51:03Z andrius 
;
_cod_original_formula_sum 'C32 H80 N7 Na Ni4 O78 Si W12 '
_cod_database_code 7019677

loop_
_symmetry_equiv_pos_as_xyz
'x, y, z'
'-x, -y, -z'

loop_
_atom_site_label
_atom_site_type_symbol
_atom_site_fract_x
_atom_site_fract_y
_atom_site_fract_z
_atom_site_U_iso_or_equiv
_atom_site_adp_type
_atom_site_occupancy
_atom_site_symmetry_multiplicity
_atom_site_calc_flag
_atom_site_refinement_flags
W1 W 0.63785(7) 0.51362(8) -0.34447(5) 0.0255(2) Uani 1 1 d .
W2 W 0.40419(7) 0.73017(7) -0.41409(4) 0.0203(2) Uani 1 1 d .
W3 W 0.35048(8) 0.44256(9) -0.29521(5) 0.0352(3) Uani 1 1 d .
W4 W 0.26089(6) 0.71189(7) -0.56582(5) 0.0222(2) Uani 1 1 d .
W5 W 0.54698(8) 0.78791(7) -0.62117(6) 0.0330(2) Uani 1 1 d .
W6 W 0.78650(7) 0.57672(10) -0.55065(7) 0.0417(3) Uani 1 1 d .
Si1 Si 0.5000 0.5000 -0.5000 0.0186(14) Uani 1 2 d S
O1W O 1.157(2) -0.130(2) 0.0572(15) 0.073(6) Uani 1 1 d U
O1 O 0.709(2) 0.3670(18) -0.3526(14) 0.067(6) Uani 1 1 d U
O2 O 0.5409(18) 0.661(2) -0.3675(17) 0.101(11) Uani 1 1 d .
O2W O 1.055(3) 0.156(2) 0.0243(15) 0.086(9) Uani 1 1 d .
O3W O 0.4194(18) 0.7930(16) 0.1785(11) 0.054(5) Uani 1 1 d .
O3 O 0.4437(19) 0.627(2) -0.5140(14) 0.013(5) Uani 0.50 1 d PU
O4W O 0.4782(13) 0.6273(14) 0.0946(8) 0.030(3) Uani 1 1 d .
O4 O 0.233(3) 0.450(2) -0.3525(17) 0.087(7) Uani 1 1 d U
O5W O 0.5931(10) 0.4092(13) 0.1404(9) 0.024(3) Uani 1 1 d .
H25B H 0.6098 0.3931 0.1952 0.036 Uiso 1 1 d R
H25C H 0.5578 0.4890 0.1200 0.036 Uiso 1 1 d R
O5 O 0.685(3) 0.712(3) -0.5803(18) 0.093(8) Uani 1 1 d U
O6W O 1.2068(11) 0.4534(12) -0.0459(8) 0.022(3) Uani 1 1 d .
H26A H 1.2447 0.5198 -0.0566 0.032 Uiso 1 1 d R
H26B H 1.2395 0.3885 -0.0033 0.032 Uiso 1 1 d R
O6 O 0.816(2) 0.415(2) -0.5096(15) 0.087(9) Uani 1 1 d .
O7W O 0.7055(12) 0.2205(13) 0.0759(8) 0.026(3) Uani 1 1 d .
H27B H 0.7265 0.2056 0.0236 0.040 Uiso 1 1 d R
H27C H 0.7476 0.1610 0.1163 0.040 Uiso 1 1 d R
O7 O 0.408(2) 0.290(2) -0.2961(16) 0.082(7) Uani 1 1 d U
O8 O 0.5666(16) 0.9256(18) -0.6790(11) 0.051(5) Uani 1 1 d .
O9 O 0.5149(18) 0.4563(19) -0.5762(13) 0.009(4) Uiso 0.50 1 d P
O10 O 0.591(2) 0.585(2) -0.5763(15) 0.017(5) Uani 0.50 1 d PU
O11 O 0.3890(15) 0.7894(17) -0.6288(10) 0.047(4) Uani 1 1 d U
O11W O 1.0960(11) 0.6442(13) 0.0168(8) 0.025(3) Uani 1 1 d .
H21A H 1.1726 0.6446 -0.0159 0.038 Uiso 1 1 d R
H21B H 1.0510 0.7200 -0.0015 0.038 Uiso 1 1 d R
O12 O 0.9213(13) 0.6174(13) -0.5778(9) 0.031(3) Uani 1 1 d .
O13 O 0.618(2) 0.467(2) -0.4632(15) 0.017(5) Uani 0.50 1 d PU
O13W O 0.7344(15) 0.0735(15) 0.2344(10) 0.039(4) Uani 1 1 d .
O14 O 0.4934(16) 0.8046(19) -0.5146(10) 0.057(6) Uani 1 1 d .
O15W O 0.6673(12) 0.4652(12) -0.0402(9) 0.026(3) Uani 1 1 d .
H22A H 0.5933 0.4387 -0.0306 0.039 Uiso 1 1 d R
H22C H 0.7154 0.4482 -0.0879 0.039 Uiso 1 1 d R
O15 O 0.3317(16) 0.604(2) -0.3306(13) 0.064(5) Uani 1 1 d U
O16 O 0.5047(15) 0.4482(18) -0.2802(13) 0.060(5) Uani 1 1 d U
O17 O 0.283(2) 0.748(2) -0.4747(11) 0.064(7) Uani 1 1 d .
O18 O 0.3563(17) 0.8383(19) -0.3728(14) 0.059(5) Uani 1 1 d U
O19 O 0.744(2) 0.5822(19) -0.4416(15) 0.079(8) Uani 1 1 d .
O20 O 0.1528(15) 0.8166(17) -0.6009(11) 0.047(4) Uani 1 1 d U
O21 O 0.2819(14) 0.4144(13) -0.1959(9) 0.036(4) Uani 1 1 d .
O22 O 0.7030(18) 0.5183(17) -0.2707(12) 0.053(5) Uani 1 1 d U
O23 O 1.1181(12) 0.1064(13) 0.1773(8) 0.026(3) Uani 1 1 d .
O24 O 1.2910(11) 0.2608(12) 0.0809(8) 0.020(3) Uani 1 1 d .
O25 O 1.4863(12) 0.2325(16) 0.0608(9) 0.039(4) Uani 1 1 d .
O26 O 1.1781(11) 0.4230(11) 0.1618(8) 0.021(3) Uani 1 1 d .
O27 O 0.8113(10) 0.3102(12) 0.1714(8) 0.023(3) Uani 1 1 d U
O28 O 0.9981(10) 0.3415(13) 0.1287(8) 0.025(3) Uani 1 1 d .
O29 O 1.0697(14) 0.5785(13) 0.1901(9) 0.034(3) Uani 1 1 d U
O30 O 1.2102(16) -0.0741(14) 0.1923(12) 0.045(4) Uani 1 1 d .
Ni2 Ni 0.74773(19) 0.3815(2) 0.06112(14) 0.0183(5) Uani 1 1 d .
Ni1 Ni 1.15273(18) 0.2626(2) 0.17477(14) 0.0168(5) Uani 1 1 d .
C1 C 0.9343(15) 0.2457(19) 0.2749(12) 0.024(4) Uani 1 1 d U
H1A H 0.9358 0.1630 0.2899 0.029 Uiso 1 1 d R
H1B H 0.8717 0.2745 0.3114 0.029 Uiso 1 1 d R
C2 C 1.1057(16) 0.1767(16) 0.3518(11) 0.018(4) Uani 1 1 d .
H2A H 1.0933 0.1027 0.3515 0.022 Uiso 1 1 d R
C5 C 1.2842(18) 0.0404(18) 0.2456(13) 0.027(4) Uani 1 1 d .
H5A H 1.3612 0.0170 0.2197 0.033 Uiso 1 1 d R
H5B H 1.2736 -0.0102 0.3022 0.033 Uiso 1 1 d R
C6 C 1.3862(15) 0.2098(17) 0.2003(11) 0.020(4) Uani 1 1 d U
H6A H 1.3875 0.2806 0.2109 0.024 Uiso 1 1 d R
H6B H 1.4535 0.1555 0.2180 0.024 Uiso 1 1 d R
C7 C 1.2387(14) 0.1793(15) 0.3302(10) 0.014(3) Uani 1 1 d U
H7A H 1.2517 0.2565 0.3234 0.016 Uiso 1 1 d R
C8 C 1.0972(15) 0.4734(17) 0.2056(11) 0.019(4) Uani 1 1 d U
C9 C 1.0380(17) 0.3895(18) 0.2860(12) 0.026(4) Uani 1 1 d .
H9A H 0.9570 0.4208 0.2960 0.032 Uiso 1 1 d R
H9B H 1.0730 0.3865 0.3317 0.032 Uiso 1 1 d R
C10 C 1.3887(17) 0.2372(18) 0.1063(12) 0.024(4) Uani 1 1 d .
C11 C 1.1963(19) 0.0233(18) 0.2021(13) 0.029(5) Uani 1 1 d .
C12 C 1.3057(16) 0.0931(15) 0.3988(11) 0.017(4) Uani 1 1 d U
H12A H 1.3023 0.0148 0.4019 0.021 Uiso 1 1 d R
H12B H 1.3863 0.1043 0.3857 0.021 Uiso 1 1 d R
C13 C 0.9138(15) 0.3050(16) 0.1850(10) 0.017(4) Uani 1 1 d U
C14 C 1.2521(17) 0.1103(19) 0.4834(12) 0.025(4) Uani 1 1 d U
H14A H 1.2951 0.0568 0.5258 0.030 Uiso 1 1 d R
H14B H 1.2568 0.1882 0.4806 0.030 Uiso 1 1 d R
C15 C 1.1267(18) 0.0910(18) 0.5050(12) 0.026(4) Uani 1 1 d U
H15A H 1.0949 0.0967 0.5594 0.031 Uiso 1 1 d R
H15B H 1.1213 0.0145 0.5055 0.031 Uiso 1 1 d R
C16 C 1.0562(16) 0.1830(18) 0.4403(11) 0.022(4) Uani 1 1 d U
H16A H 1.0589 0.2603 0.4415 0.027 Uiso 1 1 calc R
H16B H 0.9753 0.1701 0.4545 0.027 Uiso 1 1 calc R
N1 N 1.2770(12) 0.1603(14) 0.2471(9) 0.018(3) Uani 1 1 d U
N2 N 1.0459(13) 0.2690(14) 0.2843(9) 0.018(3) Uani 1 1 d U
N11 N 1.244(3) 0.168(3) -0.101(2) 0.085(9) Uani 1 1 d .
H99D H 1.1984 0.2304 -0.0819 0.102 Uiso 1 1 d R
H99A H 1.3228 0.1843 -0.1217 0.127 Uiso 1 1 d R
H99B H 1.2442 0.0962 -0.0552 0.127 Uiso 1 1 d R
H99C H 1.2110 0.1612 -0.1442 0.127 Uiso 1 1 d R
N12 N 1.0000 0.0000 0.0000 0.016(4) Uani 1 2 d SU
H99H H 1.0000 0.0776 0.0000 0.020 Uiso 0.50 1 d PR
H99E H 1.0778 -0.0321 -0.0188 0.024 Uiso 0.50 1 d PR
H99F H 0.9734 -0.0480 0.0554 0.024 Uiso 0.50 1 d PR
H99G H 0.9488 0.0025 -0.0366 0.024 Uiso 0.50 1 d PR
Na1 Na 1.0000 0.5000 0.0000 0.026(2) Uani 1 2 d S
O40 O 1.0540(15) 0.7538(14) 0.2586(10) 0.047(4) Uiso 1 1 d D
H40 H 1.1154 0.7122 0.2491 0.071 Uiso 1 1 calc R
C17 C 1.0444(15) 0.8618(14) 0.1883(10) 0.023(4) Uiso 1 1 d D
H17A H 1.0932 0.8480 0.1391 0.027 Uiso 1 1 calc R
H17B H 1.0744 0.9209 0.1996 0.027 Uiso 1 1 calc R
C18 C 0.920(2) 0.909(3) 0.170(3) 0.119(17) Uiso 1 1 d D
H18A H 0.8852 0.9663 0.1969 0.178 Uiso 1 1 calc R
H18B H 0.8740 0.8457 0.1907 0.178 Uiso 1 1 calc R
H18C H 0.9212 0.9436 0.1111 0.178 Uiso 1 1 calc R

loop_
_atom_site_aniso_label
_atom_site_aniso_U_11
_atom_site_aniso_U_22
_atom_site_aniso_U_33
_atom_site_aniso_U_23
_atom_site_aniso_U_13
_atom_site_aniso_U_12
W1 0.0228(4) 0.0471(5) 0.0125(4) -0.0115(4) -0.0041(3) -0.0131(3)
W2 0.0278(4) 0.0192(4) 0.0122(4) -0.0056(3) -0.0027(3) 0.0009(3)
W3 0.0307(5) 0.0598(7) 0.0144(4) -0.0206(4) -0.0105(3) 0.0172(4)
W4 0.0165(4) 0.0202(4) 0.0257(4) -0.0039(3) -0.0051(3) 0.0017(3)
W5 0.0478(5) 0.0193(4) 0.0389(5) -0.0104(4) -0.0299(4) 0.0064(4)
W6 0.0130(4) 0.0652(7) 0.0693(7) -0.0503(6) -0.0065(4) -0.0032(4)
Si1 0.021(3) 0.016(4) 0.019(4) -0.007(3) -0.004(3) 0.000(3)
O1W 0.071(10) 0.080(10) 0.077(10) -0.035(8) -0.017(8) -0.008(8)
O1 0.080(10) 0.053(8) 0.069(9) -0.040(7) 0.028(7) -0.022(7)
O2 0.043(11) 0.099(19) 0.098(19) 0.071(16) -0.032(12) -0.030(12)
O2W 0.12(2) 0.069(16) 0.077(16) -0.047(14) -0.059(15) 0.048(15)
O3W 0.076(13) 0.035(10) 0.044(10) -0.019(8) -0.032(9) 0.036(9)
O3 0.012(8) 0.013(8) 0.012(8) -0.004(7) -0.003(7) 0.005(7)
O4W 0.033(8) 0.046(9) 0.014(7) -0.009(6) -0.005(6) -0.012(7)
O4 0.105(11) 0.095(11) 0.088(10) -0.061(8) -0.044(8) 0.015(8)
O5W 0.010(6) 0.040(8) 0.028(7) -0.017(6) 0.002(5) -0.009(5)
O5 0.098(11) 0.104(12) 0.095(11) -0.053(9) -0.044(8) 0.012(8)
O6W 0.016(6) 0.031(8) 0.012(6) 0.003(6) -0.002(5) -0.010(5)
O6 0.104(18) 0.087(17) 0.077(16) -0.062(14) 0.077(14) -0.064(15)
O7W 0.030(7) 0.030(8) 0.019(7) -0.004(6) -0.004(6) -0.011(6)
O7 0.084(10) 0.096(11) 0.087(10) -0.055(8) -0.049(8) 0.021(8)
O8 0.051(11) 0.074(14) 0.034(9) -0.011(9) -0.002(8) -0.039(10)
O10 0.014(8) 0.023(9) 0.015(8) -0.011(7) -0.003(7) 0.004(7)
O11 0.045(7) 0.064(9) 0.032(7) -0.004(6) -0.007(6) -0.026(6)
O11W 0.014(6) 0.040(9) 0.017(7) -0.004(6) 0.001(5) -0.005(6)
O12 0.033(8) 0.023(8) 0.033(8) -0.012(7) 0.004(6) -0.001(6)
O13 0.016(8) 0.014(9) 0.019(9) -0.010(7) 0.005(7) 0.002(7)
O13W 0.045(9) 0.042(10) 0.032(9) -0.018(8) 0.000(7) -0.005(7)
O14 0.053(11) 0.097(16) 0.029(9) 0.007(9) -0.021(8) -0.059(11)
O15W 0.024(7) 0.030(8) 0.025(7) -0.006(6) -0.007(6) -0.009(6)
O15 0.037(7) 0.073(9) 0.059(9) 0.008(7) -0.005(7) -0.012(7)
O16 0.028(7) 0.054(8) 0.064(9) 0.017(7) -0.006(6) 0.000(6)
O17 0.087(15) 0.097(16) 0.026(9) -0.003(10) -0.016(9) -0.071(13)
O18 0.049(8) 0.070(9) 0.076(9) -0.043(7) -0.007(7) -0.014(7)
O19 0.099(18) 0.055(13) 0.082(16) -0.046(12) 0.060(14) -0.046(12)
O20 0.042(7) 0.057(8) 0.038(7) -0.015(6) -0.018(6) 0.016(6)
O21 0.046(9) 0.026(8) 0.027(8) 0.001(7) 0.001(7) -0.006(7)
O22 0.062(8) 0.054(8) 0.055(8) -0.017(7) -0.033(7) -0.011(7)
O23 0.026(7) 0.033(8) 0.025(7) -0.009(6) -0.004(6) -0.015(6)
O24 0.019(6) 0.024(7) 0.014(6) -0.001(5) -0.003(5) -0.004(5)
O25 0.019(7) 0.067(12) 0.025(8) -0.011(8) 0.003(6) -0.009(7)
O26 0.024(6) 0.018(7) 0.018(6) -0.001(5) -0.006(5) -0.003(5)
O27 0.012(5) 0.036(7) 0.015(5) 0.004(5) -0.005(4) -0.008(5)
O28 0.011(6) 0.045(9) 0.023(7) -0.015(7) -0.006(5) -0.004(6)
O29 0.040(7) 0.026(7) 0.029(6) -0.001(5) -0.010(5) 0.002(5)
O30 0.056(11) 0.025(9) 0.060(12) -0.014(8) -0.028(9) 0.001(7)
Ni2 0.0128(10) 0.0272(13) 0.0145(11) -0.0052(10) -0.0041(8) -0.0025(9)
Ni1 0.0130(10) 0.0245(13) 0.0118(10) -0.0028(9) -0.0050(8) -0.0028(9)
C1 0.014(7) 0.033(8) 0.021(7) -0.005(6) -0.004(6) 0.000(6)
C2 0.028(9) 0.018(9) 0.010(8) -0.004(7) -0.003(7) -0.007(7)
C5 0.026(10) 0.027(11) 0.028(11) -0.011(9) -0.003(8) 0.001(8)
C6 0.013(6) 0.030(8) 0.017(7) -0.007(6) -0.005(5) -0.004(6)
C7 0.015(6) 0.015(6) 0.010(6) -0.005(5) -0.004(5) 0.004(5)
C8 0.019(7) 0.023(8) 0.019(7) -0.009(6) -0.009(6) 0.002(6)
C9 0.026(10) 0.029(11) 0.023(10) -0.010(9) -0.008(8) 0.006(8)
C10 0.021(9) 0.028(11) 0.021(10) -0.008(8) -0.004(8) 0.002(8)
C11 0.038(11) 0.017(10) 0.031(11) 0.000(9) -0.018(9) -0.002(9)
C12 0.026(7) 0.012(7) 0.017(7) -0.004(6) -0.009(6) -0.005(6)
C13 0.018(7) 0.023(7) 0.010(6) -0.002(6) -0.005(5) -0.005(6)
C14 0.026(7) 0.030(8) 0.019(7) -0.007(6) -0.009(6) 0.000(6)
C15 0.031(8) 0.025(8) 0.017(7) -0.003(6) -0.001(6) -0.002(6)
C16 0.020(7) 0.028(8) 0.012(7) -0.005(6) 0.003(6) 0.002(6)
N1 0.014(6) 0.023(7) 0.016(6) -0.006(5) -0.005(5) -0.001(5)
N2 0.016(6) 0.025(7) 0.014(6) -0.008(5) -0.005(5) -0.003(5)
N11 0.08(2) 0.08(2) 0.09(2) -0.030(19) 0.012(17) -0.041(18)
N12 0.018(7) 0.015(8) 0.022(8) -0.009(6) -0.007(6) -0.007(6)
Na1 0.022(5) 0.034(7) 0.014(5) 0.000(5) -0.003(4) -0.002(5)

loop_
_atom_type_symbol
_atom_type_description
_atom_type_scat_dispersion_real
_atom_type_scat_dispersion_imag
_atom_type_scat_source
C C 0.0033 0.0016 'International Tables Vol C Tables 4.2.6.8 and 6.1.1.4'
H H 0.0000 0.0000 'International Tables Vol C Tables 4.2.6.8 and 6.1.1.4'
N N 0.0061 0.0033 'International Tables Vol C Tables 4.2.6.8 and 6.1.1.4'
O O 0.0106 0.0060 'International Tables Vol C Tables 4.2.6.8 and 6.1.1.4'
Si Si 0.0817 0.0704 'International Tables Vol C Tables 4.2.6.8 and 6.1.1.4'
Ni Ni 0.3393 1.1124 'International Tables Vol C Tables 4.2.6.8 and 6.1.1.4'
W W -0.8490 6.8722 'International Tables Vol C Tables 4.2.6.8 and 6.1.1.4'
Na Na 0.0362 0.0249 'International Tables Vol C Tables 4.2.6.8 and 6.1.1.4'

loop_
_geom_angle_atom_site_label_1
_geom_angle_atom_site_label_2
_geom_angle_atom_site_label_3
_geom_angle
_geom_angle_site_symmetry_1
_geom_angle_site_symmetry_3
O22 W1 O1 99.8(10) . .
O22 W1 O16 100.7(10) . .
O1 W1 O16 89.6(9) . .
O22 W1 O2 100.7(12) . .
O1 W1 O2 159.5(13) . .
O16 W1 O2 87.3(8) . .
O22 W1 O19 100.6(11) . .
O1 W1 O19 88.2(9) . .
O16 W1 O19 158.6(11) . .
O2 W1 O19 87.3(10) . .
O22 W1 O13 157.5(9) . .
O1 W1 O13 62.1(10) . .
O16 W1 O13 92.9(9) . .
O2 W1 O13 97.8(11) . .
O19 W1 O13 67.4(9) . .
O22 W1 O9 158.6(9) . 2_664
O1 W1 O9 97.5(10) . 2_664
O16 W1 O9 66.8(8) . 2_664
O2 W1 O9 62.7(11) . 2_664
O19 W1 O9 92.4(11) . 2_664
O13 W1 O9 43.9(8) . 2_664
O18 W2 O14 101.9(10) . .
O18 W2 O2 101.0(13) . .
O14 W2 O2 90.1(9) . .
O18 W2 O17 101.1(10) . .
O14 W2 O17 88.0(7) . .
O2 W2 O17 157.8(14) . .
O18 W2 O15 101.4(11) . .
O14 W2 O15 156.6(10) . .
O2 W2 O15 86.5(8) . .
O17 W2 O15 86.5(8) . .
O18 W2 O9 159.6(9) . 2_664
O14 W2 O9 92.3(9) . 2_664
O2 W2 O9 64.1(12) . 2_664
O17 W2 O9 93.8(9) . 2_664
O15 W2 O9 65.5(9) . 2_664
O18 W2 O3 159.7(9) . .
O14 W2 O3 66.4(9) . .
O2 W2 O3 95.8(13) . .
O17 W2 O3 63.3(9) . .
O15 W2 O3 90.9(9) . .
O9 W2 O3 40.6(7) 2_664 .
O21 W3 O15 100.8(9) . .
O21 W3 O4 103.0(11) . .
O15 W3 O4 89.3(11) . .
O21 W3 O7 99.8(10) . .
O15 W3 O7 158.9(11) . .
O4 W3 O7 90.6(10) . .
O21 W3 O16 99.7(9) . .
O15 W3 O16 86.1(9) . .
O4 W3 O16 157.3(11) . .
O7 W3 O16 85.8(10) . .
O21 W3 O10 156.2(9) . 2_664
O15 W3 O10 98.7(10) . 2_664
O4 W3 O10 63.5(10) . 2_664
O7 W3 O10 62.7(10) . 2_664
O16 W3 O10 95.2(9) . 2_664
O20 W4 O17 101.6(10) . .
O20 W4 O11 98.8(9) . .
O17 W4 O11 88.2(8) . .
O20 W4 O6 104.5(12) . 2_664
O17 W4 O6 89.0(9) . 2_664
O11 W4 O6 156.6(11) . 2_664
O20 W4 O1 100.5(10) . 2_664
O17 W4 O1 157.8(11) . 2_664
O11 W4 O1 85.8(8) . 2_664
O6 W4 O1 88.0(9) 2_664 2_664
O20 W4 O13 160.4(9) . 2_664
O17 W4 O13 95.7(10) . 2_664
O11 W4 O13 90.9(9) . 2_664
O6 W4 O13 66.3(10) 2_664 2_664
O1 W4 O13 63.1(10) 2_664 2_664
O20 W4 O3 157.5(9) . .
O17 W4 O3 63.5(10) . .
O11 W4 O3 65.7(8) . .
O6 W4 O3 92.5(11) 2_664 .
O1 W4 O3 94.6(9) 2_664 .
O13 W4 O3 41.6(8) 2_664 .
O8 W5 O5 108.1(12) . .
O8 W5 O14 100.9(9) . .
O5 W5 O14 85.4(10) . .
O8 W5 O11 101.1(8) . .
O5 W5 O11 150.8(12) . .
O14 W5 O11 88.0(7) . .
O8 W5 O7 101.4(11) . 2_664
O5 W5 O7 88.0(11) . 2_664
O14 W5 O7 157.7(11) . 2_664
O11 W5 O7 87.4(9) . 2_664
O8 W5 O10 156.6(9) . .
O5 W5 O10 58.1(11) . .
O14 W5 O10 96.8(9) . .
O11 W5 O10 94.6(8) . .
O7 W5 O10 61.9(10) 2_664 .
O8 W5 O3 157.1(8) . .
O5 W5 O3 88.4(11) . .
O14 W5 O3 63.8(8) . .
O11 W5 O3 63.2(7) . .
O7 W5 O3 94.8(11) 2_664 .
O10 W5 O3 46.3(8) . .
O12 W6 O5 105.8(11) . .
O12 W6 O6 103.6(9) . .
O5 W6 O6 150.6(13) . .
O12 W6 O19 102.1(9) . .
O5 W6 O19 86.5(12) . .
O6 W6 O19 90.0(9) . .
O12 W6 O4 102.3(11) . 2_664
O5 W6 O4 87.8(11) . 2_664
O6 W6 O4 83.6(12) . 2_664
O19 W6 O4 155.6(12) . 2_664
O12 W6 O10 152.9(8) . .
O5 W6 O10 56.1(11) . .
O6 W6 O10 95.5(11) . .
O19 W6 O10 97.0(10) . .
O4 W6 O10 60.5(10) 2_664 .
O3 Si1 O3 180.000(2) . 2_664
O3 Si1 O9 115.0(12) . .
O3 Si1 O9 65.0(12) 2_664 .
O3 Si1 O9 65.0(12) . 2_664
O3 Si1 O9 115.0(12) 2_664 2_664
O9 Si1 O9 180.000(3) . 2_664
O3 Si1 O13 65.7(12) . 2_664
O3 Si1 O13 114.3(12) 2_664 2_664
O9 Si1 O13 69.5(11) . 2_664
O9 Si1 O13 110.5(11) 2_664 2_664
O3 Si1 O13 114.3(12) . .
O3 Si1 O13 65.7(12) 2_664 .
O9 Si1 O13 110.5(11) . .
O9 Si1 O13 69.5(11) 2_664 .
O13 Si1 O13 180.0(16) 2_664 .
O3 Si1 O10 72.5(12) . .
O3 Si1 O10 107.5(12) 2_664 .
O9 Si1 O10 75.0(11) . .
O9 Si1 O10 105.0(11) 2_664 .
O13 Si1 O10 103.3(12) 2_664 .
O13 Si1 O10 76.7(12) . .
O3 Si1 O10 107.5(12) . 2_664
O3 Si1 O10 72.5(12) 2_664 2_664
O9 Si1 O10 105.0(11) . 2_664
O9 Si1 O10 75.0(11) 2_664 2_664
O13 Si1 O10 76.7(12) 2_664 2_664
O13 Si1 O10 103.3(12) . 2_664
O10 Si1 O10 180(2) . 2_664
W1 O1 W4 137.3(14) . 2_664
W2 O2 W1 137.1(19) . .
Si1 O3 O9 58.7(11) . 2_664
Si1 O3 O13 58.9(12) . 2_664
O9 O3 O13 101.4(17) 2_664 2_664
Si1 O3 W2 126.4(12) . .
O9 O3 W2 67.7(11) 2_664 .
O13 O3 W2 138.2(15) 2_664 .
Si1 O3 W4 125.1(13) . .
O9 O3 W4 136.8(14) 2_664 .
O13 O3 W4 66.2(11) 2_664 .
W2 O3 W4 93.7(8) . .
Si1 O3 W5 119.5(12) . .
O9 O3 W5 125.5(14) 2_664 .
O13 O3 W5 124.3(14) 2_664 .
W2 O3 W5 90.8(8) . .
W4 O3 W5 91.7(8) . .
W3 O4 W6 139.8(16) . 2_664
Ni2 O5W H25B 109.5 . .
Ni2 O5W H25C 109.3 . .
H25B O5W H25C 109.5 . .
W6 O5 W5 148.4(17) . .
Ni2 O6W Na1 96.4(5) 2_765 .
Ni2 O6W H26A 12.9 2_765 .
Na1 O6W H26A 109.4 . .
Ni2 O6W H26B 115.4 2_765 .
Na1 O6W H26B 109.4 . .
H26A O6W H26B 109.5 . .
W6 O6 W4 138.5(13) . 2_664
Ni2 O7W H27B 109.4 . .
Ni2 O7W H27C 109.3 . .
H27B O7W H27C 109.5 . .
W3 O7 W5 136.1(14) . 2_664
Si1 O9 O3 56.4(11) . 2_664
Si1 O9 O13 55.9(11) . 2_664
O3 O9 O13 98.3(15) 2_664 2_664
Si1 O9 W2 128.0(12) . 2_664
O3 O9 W2 71.7(11) 2_664 2_664
O13 O9 W2 140.8(14) 2_664 2_664
Si1 O9 W1 123.8(11) . 2_664
O3 O9 W1 140.6(15) 2_664 2_664
O13 O9 W1 67.9(10) 2_664 2_664
W2 O9 W1 95.5(8) 2_664 2_664
Si1 O10 W3 120.9(13) . 2_664
Si1 O10 W5 121.7(12) . .
W3 O10 W5 98.8(9) 2_664 .
Si1 O10 W6 117.7(12) . .
W3 O10 W6 95.8(8) 2_664 .
W5 O10 W6 96.3(9) . .
W4 O11 W5 138.7(10) . .
Ni2 O11W Na1 97.5(6) 2_765 .
Ni2 O11W H21A 11.9 2_765 .
Na1 O11W H21A 109.4 . .
Ni2 O11W H21B 114.9 2_765 .
Na1 O11W H21B 109.4 . .
H21A O11W H21B 109.5 . .
Si1 O13 O3 55.4(11) . 2_664
Si1 O13 O9 54.7(10) . 2_664
O3 O13 O9 96.8(16) 2_664 2_664
Si1 O13 W4 127.6(13) . 2_664
O3 O13 W4 72.2(11) 2_664 2_664
O9 O13 W4 142.8(15) 2_664 2_664
Si1 O13 W1 122.8(12) . .
O3 O13 W1 139.5(15) 2_664 .
O9 O13 W1 68.2(10) 2_664 .
W4 O13 W1 96.9(9) 2_664 .
W2 O14 W5 138.7(11) . .
Ni2 O15W H22A 109.4 . .
Ni2 O15W H22C 109.3 . .
H22A O15W H22C 109.5 . .
W3 O15 W2 139.3(12) . .
W1 O16 W3 137.8(11) . .
W4 O17 W2 138.8(15) . .
W6 O19 W1 137.0(13) . .
C11 O23 Ni1 113.0(13) . .
C10 O24 Ni1 112.3(12) . .
C8 O26 Ni1 112.9(12) . .
C13 O27 Ni2 128.7(11) . .
C13 O28 Ni1 108.2(11) . .
C13 O28 Na1 130.6(11) . .
Ni1 O28 Na1 120.1(6) . .
O15W Ni2 O27 172.2(6) . .
O15W Ni2 O7W 93.8(6) . .
O27 Ni2 O7W 89.3(6) . .
O15W Ni2 O11W 89.6(5) . 2_765
O27 Ni2 O11W 97.4(5) . 2_765
O7W Ni2 O11W 92.7(6) . 2_765
O15W Ni2 O5W 91.1(6) . .
O27 Ni2 O5W 81.8(5) . .
O7W Ni2 O5W 88.3(6) . .
O11W Ni2 O5W 178.7(5) 2_765 .
O15W Ni2 O6W 86.6(5) . 2_765
O27 Ni2 O6W 90.4(5) . 2_765
O7W Ni2 O6W 179.4(5) . 2_765
O11W Ni2 O6W 86.8(5) 2_765 2_765
O5W Ni2 O6W 92.2(5) . 2_765
O15W Ni2 Na1 101.2(4) . .
O27 Ni2 Na1 81.6(4) . .
O7W Ni2 Na1 134.4(4) . .
O11W Ni2 Na1 45.2(4) 2_765 .
O5W Ni2 Na1 133.5(4) . .
O6W Ni2 Na1 45.0(3) 2_765 .
O26 Ni1 O23 173.9(5) . .
O26 Ni1 O24 87.7(5) . .
O23 Ni1 O24 91.2(5) . .
O26 Ni1 N2 85.2(6) . .
O23 Ni1 N2 97.2(6) . .
O24 Ni1 N2 165.2(5) . .
O26 Ni1 N1 101.6(6) . .
O23 Ni1 N1 84.1(6) . .
O24 Ni1 N1 81.9(5) . .
N2 Ni1 N1 86.8(6) . .
O26 Ni1 O28 86.3(5) . .
O23 Ni1 O28 88.6(6) . .
O24 Ni1 O28 111.6(5) . .
N2 Ni1 O28 80.9(5) . .
N1 Ni1 O28 164.8(6) . .
N2 C1 C13 109.9(15) . .
N2 C1 H1A 109.4 . .
C13 C1 H1A 109.8 . .
N2 C1 H1B 109.8 . .
C13 C1 H1B 109.7 . .
H1A C1 H1B 108.2 . .
N2 C2 C7 109.7(14) . .
N2 C2 C16 114.2(15) . .
C7 C2 C16 111.9(14) . .
N2 C2 H2A 106.9 . .
C7 C2 H2A 106.9 . .
C16 C2 H2A 106.8 . .
N1 C5 C11 115.4(16) . .
N1 C5 H5A 108.8 . .
C11 C5 H5A 108.8 . .
N1 C5 H5B 107.7 . .
C11 C5 H5B 108.2 . .
H5A C5 H5B 107.7 . .
N1 C6 C10 109.0(14) . .
N1 C6 H6A 109.8 . .
C10 C6 H6A 109.1 . .
N1 C6 H6B 110.2 . .
C10 C6 H6B 110.4 . .
H6A C6 H6B 108.4 . .
N1 C7 C12 114.1(13) . .
N1 C7 C2 106.3(13) . .
C12 C7 C2 113.0(14) . .
N1 C7 H7A 107.6 . .
C12 C7 H7A 107.8 . .
C2 C7 H7A 107.7 . .
O29 C8 O26 125.4(18) . .
O29 C8 C9 119.9(17) . .
O26 C8 C9 114.6(16) . .
N2 C9 C8 114.5(16) . .
N2 C9 H9A 108.4 . .
C8 C9 H9A 108.6 . .
N2 C9 H9B 108.9 . .
C8 C9 H9B 108.6 . .
H9A C9 H9B 107.6 . .
O25 C10 O24 124.7(18) . .
O25 C10 C6 118.0(17) . .
O24 C10 C6 117.3(16) . .
O30 C11 O23 125.6(19) . .
O30 C11 C5 115.7(18) . .
O23 C11 C5 118.7(18) . .
C7 C12 C14 110.5(15) . .
C7 C12 H12A 109.2 . .
C14 C12 H12A 109.5 . .
C7 C12 H12B 110.0 . .
C14 C12 H12B 109.5 . .
H12A C12 H12B 108.2 . .
O28 C13 O27 124.1(16) . .
O28 C13 C1 119.6(15) . .
O27 C13 C1 116.2(15) . .
C15 C14 C12 109.8(16) . .
C15 C14 H14A 109.9 . .
C12 C14 H14A 110.0 . .
C15 C14 H14B 109.5 . .
C12 C14 H14B 109.5 . .
H14A C14 H14B 108.1 . .
C14 C15 C16 109.7(16) . .
C14 C15 H15A 109.7 . .
C16 C15 H15A 109.8 . .
C14 C15 H15B 109.9 . .
C16 C15 H15B 109.3 . .
H15A C15 H15B 108.3 . .
C15 C16 C2 111.1(15) . .
C15 C16 H16A 109.4 . .
C2 C16 H16A 109.4 . .
C15 C16 H16B 109.4 . .
C2 C16 H16B 109.4 . .
H16A C16 H16B 108.0 . .
C5 N1 C6 110.5(15) . .
C5 N1 C7 117.0(15) . .
C6 N1 C7 112.9(14) . .
C5 N1 Ni1 106.4(11) . .
C6 N1 Ni1 102.8(11) . .
C7 N1 Ni1 105.8(10) . .
C1 N2 C9 111.9(15) . .
C1 N2 C2 115.5(15) . .
C9 N2 C2 113.9(14) . .
C1 N2 Ni1 103.1(11) . .
C9 N2 Ni1 106.1(11) . .
C2 N2 Ni1 104.9(10) . .
H99D N11 H99A 109.5 . .
H99D N11 H99B 109.5 . .
H99A N11 H99B 109.5 . .
H99D N11 H99C 109.5 . .
H99A N11 H99C 109.5 . .
H99B N11 H99C 109.5 . .
H99H N12 H99E 109.5 . .
H99H N12 H99F 109.5 . .
H99E N12 H99F 109.5 . .
H99H N12 H99G 109.5 . .
H99E N12 H99G 109.5 . .
H99F N12 H99G 109.5 . .
O28 Na1 O28 180.0(10) 2_765 .
O28 Na1 O6W 94.0(4) 2_765 2_765
O28 Na1 O6W 86.0(4) . 2_765
O28 Na1 O6W 86.0(4) 2_765 .
O28 Na1 O6W 94.0(4) . .
O6W Na1 O6W 180.000(1) 2_765 .
O28 Na1 O11W 105.7(4) 2_765 2_765
O28 Na1 O11W 74.3(4) . 2_765
O6W Na1 O11W 73.2(5) 2_765 2_765
O6W Na1 O11W 106.8(5) . 2_765
O28 Na1 O11W 74.3(4) 2_765 .
O28 Na1 O11W 105.7(4) . .
O6W Na1 O11W 106.8(5) 2_765 .
O6W Na1 O11W 73.2(5) . .
O11W Na1 O11W 180.0(6) 2_765 .
O28 Na1 Ni2 67.0(3) 2_765 2_765
O28 Na1 Ni2 113.0(3) . 2_765
O6W Na1 Ni2 141.4(3) 2_765 2_765
O6W Na1 Ni2 38.6(3) . 2_765
O11W Na1 Ni2 142.7(3) 2_765 2_765
O11W Na1 Ni2 37.3(3) . 2_765
O28 Na1 Ni2 113.0(3) 2_765 .
O28 Na1 Ni2 67.0(3) . .
O6W Na1 Ni2 38.6(3) 2_765 .
O6W Na1 Ni2 141.4(3) . .
O11W Na1 Ni2 37.3(3) 2_765 .
O11W Na1 Ni2 142.7(3) . .
Ni2 Na1 Ni2 180.0 2_765 .
C17 O40 H40 109.5 . .
O40 C17 C18 114.0(10) . .
O40 C17 H17A 108.8 . .
C18 C17 H17A 108.8 . .
O40 C17 H17B 108.8 . .
C18 C17 H17B 108.8 . .
H17A C17 H17B 107.6 . .
C17 C18 H18A 109.5 . .
C17 C18 H18B 109.5 . .
H18A C18 H18B 109.5 . .
C17 C18 H18C 109.5 . .
H18A C18 H18C 109.5 . .
H18B C18 H18C 109.5 . .

loop_
_geom_bond_atom_site_label_1
_geom_bond_atom_site_label_2
_geom_bond_distance
_geom_bond_site_symmetry_2
W1 O22 1.659(17) .
W1 O1 1.87(2) .
W1 O16 1.876(18) .
W1 O2 1.91(3) .
W1 O19 1.910(19) .
W1 O13 2.40(2) .
W1 O9 2.40(2) 2_664
W2 O18 1.68(2) .
W2 O14 1.867(16) .
W2 O2 1.878(19) .
W2 O17 1.899(18) .
W2 O15 1.92(2) .
W2 O9 2.36(2) 2_664
W2 O3 2.42(2) .
W3 O21 1.686(15) .
W3 O15 1.85(2) .
W3 O4 1.85(2) .
W3 O7 1.88(2) .
W3 O16 1.922(19) .
W3 O10 2.32(2) 2_664
W4 O20 1.669(16) .
W4 O17 1.872(17) .
W4 O11 1.887(17) .
W4 O6 1.91(2) 2_664
W4 O1 1.924(19) 2_664
W4 O13 2.33(2) 2_664
W4 O3 2.42(2) .
W5 O8 1.680(19) .
W5 O5 1.86(3) .
W5 O14 1.892(19) .
W5 O11 1.903(17) .
W5 O7 1.92(2) 2_664
W5 O10 2.33(3) .
W5 O3 2.52(2) .
W6 O12 1.694(15) .
W6 O5 1.83(3) .
W6 O6 1.86(3) .
W6 O19 1.87(2) .
W6 O4 1.90(2) 2_664
W6 O10 2.43(2) .
Si1 O3 1.52(2) .
Si1 O3 1.52(2) 2_664
Si1 O9 1.56(2) .
Si1 O9 1.56(2) 2_664
Si1 O13 1.59(2) 2_664
Si1 O13 1.59(2) .
Si1 O10 1.70(3) .
Si1 O10 1.70(3) 2_664
O1 W4 1.924(19) 2_664
O3 O9 1.66(3) 2_664
O3 O13 1.69(3) 2_664
O4 W6 1.90(2) 2_664
O5W Ni2 2.084(13) .
O5W H25B 0.9599 .
O5W H25C 0.9599 .
O6W Ni2 2.134(14) 2_765
O6W Na1 2.420(12) .
O6W H26A 0.9599 .
O6W H26B 0.9602 .
O6 W4 1.91(2) 2_664
O7W Ni2 2.069(14) .
O7W H27B 0.9600 .
O7W H27C 0.9599 .
O7 W5 1.92(2) 2_664
O9 O3 1.66(3) 2_664
O9 O13 1.79(3) 2_664
O9 W2 2.36(2) 2_664
O9 W1 2.40(2) 2_664
O10 W3 2.32(2) 2_664
O11W Ni2 2.080(13) 2_765
O11W Na1 2.434(14) .
O11W H21A 0.9600 .
O11W H21B 0.9600 .
O13 O3 1.69(3) 2_664
O13 O9 1.79(3) 2_664
O13 W4 2.33(2) 2_664
O15W Ni2 2.032(13) .
O15W H22A 0.9601 .
O15W H22C 0.9600 .
O23 C11 1.25(2) .
O23 Ni1 2.042(14) .
O24 C10 1.27(2) .
O24 Ni1 2.047(13) .
O25 C10 1.25(2) .
O26 C8 1.29(2) .
O26 Ni1 1.995(13) .
O27 C13 1.27(2) .
O27 Ni2 2.047(12) .
O28 C13 1.27(2) .
O28 Ni1 2.075(12) .
O28 Na1 2.400(14) .
O29 C8 1.22(2) .
O30 C11 1.25(3) .
Ni2 O11W 2.080(13) 2_765
Ni2 O6W 2.134(14) 2_765
Ni2 Na1 3.401(3) .
Ni1 N2 2.061(15) .
Ni1 N1 2.066(14) .
C1 N2 1.47(2) .
C1 C13 1.53(2) .
C1 H1A 0.9601 .
C1 H1B 0.9601 .
C2 N2 1.51(2) .
C2 C7 1.54(2) .
C2 C16 1.55(2) .
C2 H2A 0.9599 .
C5 N1 1.48(3) .
C5 C11 1.50(3) .
C5 H5A 0.9599 .
C5 H5B 0.9599 .
C6 N1 1.49(2) .
C6 C10 1.54(3) .
C6 H6A 0.9601 .
C6 H6B 0.9600 .
C7 N1 1.50(2) .
C7 C12 1.54(2) .
C7 H7A 0.9598 .
C8 C9 1.54(3) .
C9 N2 1.48(3) .
C9 H9A 0.9599 .
C9 H9B 0.9602 .
C12 C14 1.54(3) .
C12 H12A 0.9599 .
C12 H12B 0.9598 .
C14 C15 1.50(3) .
C14 H14A 0.9601 .
C14 H14B 0.9601 .
C15 C16 1.54(3) .
C15 H15A 0.9600 .
C15 H15B 0.9600 .
C16 H16A 0.9700 .
C16 H16B 0.9700 .
N11 H99D 0.9600 .
N11 H99A 0.9601 .
N11 H99B 0.9601 .
N11 H99C 0.9598 .
N12 H99H 0.9600 .
N12 H99E 0.9600 .
N12 H99F 0.9601 .
N12 H99G 0.9600 .
Na1 O28 2.400(14) 2_765
Na1 O6W 2.420(12) 2_765
Na1 O11W 2.434(14) 2_765
Na1 Ni2 3.401(3) 2_765
O40 C17 1.462(10) .
O40 H40 0.8200 .
C17 C18 1.533(10) .
C17 H17A 0.9700 .
C17 H17B 0.9700 .
C18 H18A 0.9600 .
C18 H18B 0.9600 .
C18 H18C 0.9600 .
